data_1552076
loop_
_publ_author_name
'Bykov, Maxim'
'Chariton Stella'
'Fedotenko Timofey'
'Ponomareva Alena V.'
'Tasnadi Ferenc'
'Vogel Sebastian'
'Schnick Wolfgang'
'Prakapenka Vitali'
'Hanfland Michael'
'Liermann Hanns-Peter'
'Abrikosov Igor A.'
'Dubrovinskaia Natalia'
'Dubrovinsky Leonid'

_publ_section_title
;
 High-pressure synthesis of an ultraincompressible and hard material ReN2
 stable at ambient conditions
;
_journal_name_full 'Nature Communications'
_journal_page_first 2994
_journal_paper_doi 10.1038/s41467-019-10995-3
_journal_volume 10
_journal_year 2019
_chemical_formula_moiety 'N2 Re'
_chemical_formula_sum 'N2 Re'
_chemical_formula_weight 214.22
_chemical_name_systematic 'Rhenium nitride pernitride'
_space_group_crystal_system monoclinic
_space_group_IT_number 14
_space_group_name_Hall '-P 2ybc'
_space_group_name_H-M_alt 'P 1 21/c 1'
_cell_angle_alpha 90
_cell_angle_beta 111.48(6)
_cell_angle_gamma 90
_cell_formula_units_Z 4
_cell_length_a 3.6254(17)
_cell_length_b 6.407(7)
_cell_length_c 4.948(3)
_cell_measurement_reflns_used 500
_cell_measurement_temperature 293(2)
_cell_measurement_theta_max 17.7500
_cell_measurement_theta_min 2.2200
_cell_volume 106.95(15)
_computing_cell_refinement 'CrysAlisPro 1.171.39.46 (Rigaku OD, 2018)'
_computing_data_collection 'CrysAlisPro 1.171.39.46 (Rigaku OD, 2018)'
_computing_data_reduction 'CrysAlisPro 1.171.39.46 (Rigaku OD, 2018)'
_computing_molecular_graphics 'Olex2 (Dolomanov et al., 2009)'
_computing_publication_material 'Olex2 (Dolomanov et al., 2009)'
_computing_structure_refinement 'ShelXL (Sheldrick, 2015)'
_diffrn_ambient_temperature 293(2)
_diffrn_detector 'Pilatus 1M'
_diffrn_detector_area_resol_mean 5.6
_diffrn_measured_fraction_theta_full 0.454
_diffrn_measured_fraction_theta_max 0.296
_diffrn_measurement_device_type '13IDD, APS, Chicago, USA'
_diffrn_measurement_method '\w scans'
_diffrn_radiation_probe x-ray
_diffrn_radiation_type synchrotron
_diffrn_radiation_wavelength 0.2903
_diffrn_reflns_av_R_equivalents 0.0105
_diffrn_reflns_av_unetI/netI 0.0084
_diffrn_reflns_Laue_measured_fraction_full 0.454
_diffrn_reflns_Laue_measured_fraction_max 0.296
_diffrn_reflns_limit_h_max 5
_diffrn_reflns_limit_h_min -5
_diffrn_reflns_limit_k_max 5
_diffrn_reflns_limit_k_min -7
_diffrn_reflns_limit_l_max 8
_diffrn_reflns_limit_l_min -7
_diffrn_reflns_number 290
_diffrn_reflns_point_group_measured_fraction_full 0.454
_diffrn_reflns_point_group_measured_fraction_max 0.296
_diffrn_reflns_theta_full 10.031
_diffrn_reflns_theta_max 14.778
_diffrn_reflns_theta_min 2.466
_diffrn_source synchrotron
_exptl_absorpt_coefficient_mu 10.757
_exptl_absorpt_correction_T_max 1.00000
_exptl_absorpt_correction_T_min 0.38640
_exptl_absorpt_correction_type multi-scan
_exptl_absorpt_process_details
;
CrysAlisPro 1.171.39.46 (Rigaku Oxford Diffraction, 2018)
Empirical absorption correction using spherical harmonics,
 implemented in SCALE3 ABSPACK scaling algorithm.
;
_exptl_crystal_colour black
_exptl_crystal_colour_primary black
_exptl_crystal_density_diffrn 13.303
_exptl_crystal_description block
_exptl_crystal_F_000 356
_exptl_crystal_size_max 0.03
_exptl_crystal_size_mid 0.02
_exptl_crystal_size_min 0.005
_refine_diff_density_max 2.830
_refine_diff_density_min -2.668
_refine_diff_density_rms 0.741
_refine_ls_extinction_coef 0.13(3)
_refine_ls_extinction_expression Fc^*^=kFc[1+0.001xFc^2^\l^3^/sin(2\q)]^-1/4^
_refine_ls_extinction_method 'SHELXL-2014/7 (Sheldrick 2014'
_refine_ls_goodness_of_fit_ref 1.103
_refine_ls_hydrogen_treatment undef
_refine_ls_matrix_type full
_refine_ls_number_parameters 19
_refine_ls_number_reflns 180
_refine_ls_number_restraints 0
_refine_ls_restrained_S_all 1.103
_refine_ls_R_factor_all 0.0351
_refine_ls_R_factor_gt 0.0350
_refine_ls_shift/su_max 0.000
_refine_ls_shift/su_mean 0.000
_refine_ls_structure_factor_coef Fsqd
_refine_ls_weighting_details 'w=1/[\s^2^(Fo^2^)+(0.0798P)^2^] where P=(Fo^2^+2Fc^2^)/3'
_refine_ls_weighting_scheme calc
_refine_ls_wR_factor_gt 0.0880
_refine_ls_wR_factor_ref 0.0882
_reflns_number_gt 175
_reflns_number_total 180
_reflns_threshold_expression 'I > 2\s(I)'
_cod_data_source_file 41467_2019_10995_MOESM4_ESM.cif
_cod_data_source_block ReN2_1bar
_cod_original_cell_volume 106.96(15)
_cod_database_code 1552076
_chemical_oxdiff_formula 'Re N2'
_shelx_space_group_comment
;
The symmetry employed for this shelxl refinement is uniquely defined
by the following loop, which should always be used as a source of
symmetry information in preference to the above space-group names.
They are only intended as comments.
;
_olex2_submission_special_instructions 'No special instructions were received'
_oxdiff_exptl_absorpt_empirical_details
;
Empirical correction (ABSPACK) includes:
- Absorption correction using spherical harmonics
- Frame scaling
- Detector area scaling
;
_oxdiff_exptl_absorpt_empirical_full_max 5.306
_oxdiff_exptl_absorpt_empirical_full_min 0.362

loop_
_space_group_symop_operation_xyz
'x, y, z'
'-x, y+1/2, -z+1/2'
'-x, -y, -z'
'x, -y-1/2, z-1/2'

loop_
_atom_site_label
_atom_site_type_symbol
_atom_site_fract_x
_atom_site_fract_y
_atom_site_fract_z
_atom_site_U_iso_or_equiv
_atom_site_adp_type
_atom_site_occupancy
_atom_site_site_symmetry_order
_atom_site_calc_flag
_atom_site_refinement_flags_posn
_atom_site_refinement_flags_adp
_atom_site_refinement_flags_occupancy
_atom_site_disorder_assembly
_atom_site_disorder_group
Re01 Re 0.35490(11) 0.34041(8) 0.19965(8) 0.0059(4) Uani 1 1 d . . . . .
N1 N 0.194(2) 0.038(2) 0.0311(19) 0.0076(13) Uiso 1 1 d . . . . .
N2 N 0.259(3) 0.6381(18) 0.024(2) 0.0081(18) Uiso 1 1 d . . . . .

loop_
_atom_site_aniso_label
_atom_site_aniso_U_11
_atom_site_aniso_U_22
_atom_site_aniso_U_33
_atom_site_aniso_U_23
_atom_site_aniso_U_13
_atom_site_aniso_U_12
Re01 0.0070(4) 0.0066(7) 0.0040(4) -0.00003(8) 0.0021(3) 0.00009(7)

loop_
_atom_type_symbol
_atom_type_description
_atom_type_scat_dispersion_real
_atom_type_scat_dispersion_imag
_atom_type_scat_source
N N -0.0012 0.0004 'International Tables Vol C Tables 4.2.6.8 and 6.1.1.4'
Re Re -0.9569 1.5949 'International Tables Vol C Tables 4.2.6.8 and 6.1.1.4'

loop_
_geom_angle_atom_site_label_1
_geom_angle_atom_site_label_2
_geom_angle_atom_site_label_3
_geom_angle
_geom_angle_site_symmetry_1
_geom_angle_site_symmetry_3
Re01 Re01 Re01 129.81(7) 4_566 4_565
N1 Re01 Re01 82.9(3) . 4_566
N1 Re01 Re01 48.9(2) . 4_565
N1 Re01 Re01 124.7(2) 2_655 4_565
N1 Re01 Re01 86.6(3) 2_655 4_566
N1 Re01 Re01 164.7(2) 4_566 4_565
N1 Re01 Re01 49.6(3) 4_566 4_566
N1 Re01 N1 122.6(4) 4_566 .
N1 Re01 N1 69.8(4) 4_566 2_655
N1 Re01 N1 147.2(4) . 2_655
N1 Re01 N2 80.9(4) 4_566 3_565
N1 Re01 N2 146.1(4) 4_566 3_665
N2 Re01 Re01 84.4(3) 3_565 4_565
N2 Re01 Re01 98.8(3) 3_565 4_566
N2 Re01 Re01 137.0(3) 3_665 4_566
N2 Re01 Re01 93.8(3) . 4_565
N2 Re01 Re01 96.4(3) 2_645 4_565
N2 Re01 Re01 49.2(3) 2_645 4_566
N2 Re01 Re01 47.5(3) 3_665 4_565
N2 Re01 Re01 135.6(3) . 4_566
N2 Re01 N1 71.6(4) . 2_655
N2 Re01 N1 134.5(4) . .
N2 Re01 N1 76.9(4) 2_645 2_655
N2 Re01 N1 72.7(4) 2_645 .
N2 Re01 N1 86.2(4) . 4_566
N2 Re01 N1 77.2(3) 3_665 2_655
N2 Re01 N1 89.6(4) 3_665 .
N2 Re01 N1 76.4(4) 3_565 .
N2 Re01 N1 136.1(4) 3_565 2_655
N2 Re01 N1 91.8(4) 2_645 4_566
N2 Re01 N2 74.6(5) . 3_565
N2 Re01 N2 120.4(5) 3_665 3_565
N2 Re01 N2 76.0(4) . 3_665
N2 Re01 N2 147.2(3) 2_645 .
N2 Re01 N2 137.4(3) 2_645 3_565
N2 Re01 N2 88.2(4) 2_645 3_665
Re01 N1 Re01 110.2(4) 4_565 2_645
Re01 N1 Re01 105.3(4) . 2_645
Re01 N1 Re01 81.5(4) 4_565 .
N1 N1 Re01 114.1(11) 3 2_645
N1 N1 Re01 120.1(9) 3 4_565
N1 N1 Re01 121.0(11) 3 .
Re01 N2 Re01 130.7(5) 2_655 3_565
Re01 N2 Re01 104.0(4) . 3_665
Re01 N2 Re01 120.4(5) 3_665 3_565
Re01 N2 Re01 105.4(5) . 3_565
Re01 N2 Re01 109.7(5) 2_655 .
Re01 N2 Re01 83.3(4) 2_655 3_665

loop_
_geom_bond_atom_site_label_1
_geom_bond_atom_site_label_2
_geom_bond_distance
_geom_bond_site_symmetry_2
Re01 Re01 2.7318(16) 4_566
Re01 Re01 2.7318(16) 4_565
Re01 N1 2.105(12) .
Re01 N1 2.112(11) 2_655
Re01 N1 2.082(9) 4_566
Re01 N2 2.072(11) .
Re01 N2 2.028(11) 2_645
Re01 N2 2.082(10) 3_665
Re01 N2 2.095(10) 3_565
N1 Re01 2.112(11) 2_645
N1 Re01 2.082(9) 4_565
N1 N1 1.412(16) 3
N2 Re01 2.082(10) 3_665
N2 Re01 2.095(9) 3_565
N2 Re01 2.028(11) 2_655

_cod_database_fobs_code 1552076
